data_4112640
loop_
_publ_author_name
'John F. Berry'
'F. Albert Cotton'
'Tongbu Lu'
'Carlos A. Murillo'
'Brian K. Roberts'
'Xiaoping Wang'

_publ_contact_author_address
;  Laboratory for Molecular Structure and Bonding
   Dept. of Chemistry
   Texas A&M University, PO Box  30012
   College Station, TX 77842-3012, USA
;
_publ_contact_author_email cotton@tamu.edu
_publ_contact_author_fax '(979) 845 9351'
_publ_contact_author_name 'F. A. Cotton'
_publ_contact_author_phone '(979) 845 4432'
_publ_section_title
;
 Molecular and Electronic Structures by Design: Tuning Symmetrical and
 Unsymmetrical Linear Trichromium Chains
;
_journal_name_full 'Journal of the American Chemical Society'
_journal_page_first 7082
_journal_page_last 7096
_journal_paper_doi 10.1021/ja049055h
_journal_volume 126
_journal_year 2004
_chemical_formula_moiety 'Cr3C56H64N12Cl2, C3H7'
_chemical_formula_sum 'C59 H71 Cl2 Cr3 N12'
_chemical_formula_weight 1175.18
_chemical_name_common 'Cr3(depa)4Cl2 0.5hexane'
_chemical_name_systematic
; 
 ? 
;
_space_group_IT_number 118
_symmetry_cell_setting tetragonal
_symmetry_space_group_name_Hall 'P -4 -2n'
_symmetry_space_group_name_H-M 'P -4 n 2'
_atom_sites_solution_hydrogens geom
_atom_sites_solution_primary direct
_atom_sites_solution_secondary difmap
_audit_creation_method SHELXL-97
_cell_angle_alpha 90.00
_cell_angle_beta 90.00
_cell_angle_gamma 90.00
_cell_formula_units_Z 4
_cell_length_a 19.1659(6)
_cell_length_b 19.1659(6)
_cell_length_c 16.0803(10)
_cell_measurement_reflns_used 9898
_cell_measurement_temperature 213(2)
_cell_measurement_theta_max 24.981
_cell_measurement_theta_min 2.376
_cell_volume 5906.8(5)
_computing_cell_refinement SAINT
_computing_data_collection SMART
_computing_data_reduction SAINT
_computing_structure_refinement 'SHELXL-97 (Sheldrick, 1997)'
_computing_structure_solution 'SHELXS-97 (Sheldrick, 1990)'
_diffrn_ambient_temperature 213(2)
_diffrn_measured_fraction_theta_full 0.999
_diffrn_measured_fraction_theta_max 0.999
_diffrn_measurement_device_type 'Brucker SMART 1000'
_diffrn_measurement_method '\w scans'
_diffrn_radiation_monochromator graphite
_diffrn_radiation_source 'normal-focus sealed tube'
_diffrn_radiation_type MoK\a
_diffrn_radiation_wavelength 0.71073
_diffrn_reflns_av_R_equivalents 0.0184
_diffrn_reflns_av_sigmaI/netI 0.0166
_diffrn_reflns_limit_h_max 21
_diffrn_reflns_limit_h_min -22
_diffrn_reflns_limit_k_max 16
_diffrn_reflns_limit_k_min -22
_diffrn_reflns_limit_l_max 19
_diffrn_reflns_limit_l_min -19
_diffrn_reflns_number 29970
_diffrn_reflns_theta_full 25.00
_diffrn_reflns_theta_max 25.00
_diffrn_reflns_theta_min 1.65
_diffrn_standards_number 0
_exptl_absorpt_coefficient_mu 0.681
_exptl_absorpt_correction_T_max 0.7314
_exptl_absorpt_correction_T_min 0.7142
_exptl_absorpt_correction_type multi-scan
_exptl_crystal_colour 'dark brown'
_exptl_crystal_density_diffrn 1.321
_exptl_crystal_description Block
_exptl_crystal_F_000 2460
_exptl_crystal_size_max 0.53
_exptl_crystal_size_mid 0.50
_exptl_crystal_size_min 0.49
_refine_diff_density_max 0.386
_refine_diff_density_min -0.312
_refine_diff_density_rms 0.050
_refine_ls_abs_structure_details 'Flack H D (1983), Acta Cryst. A39, 876-881'
_refine_ls_abs_structure_Flack -0.03(2)
_refine_ls_extinction_method none
_refine_ls_goodness_of_fit_ref 1.097
_refine_ls_hydrogen_treatment mixed
_refine_ls_matrix_type full
_refine_ls_number_parameters 349
_refine_ls_number_reflns 5206
_refine_ls_number_restraints 9
_refine_ls_restrained_S_all 1.099
_refine_ls_R_factor_all 0.0388
_refine_ls_R_factor_gt 0.0334
_refine_ls_shift/su_max 0.002
_refine_ls_shift/su_mean 0.000
_refine_ls_structure_factor_coef Fsqd
_refine_ls_weighting_details 'calc w=1/[\s^2^(Fo^2^)+(0.0547P)^2^+2.9383P] where P=(Fo^2^+2Fc^2^)/3'
_refine_ls_weighting_scheme calc
_refine_ls_wR_factor_gt 0.0919
_refine_ls_wR_factor_ref 0.0992
_reflns_number_gt 4808
_reflns_number_total 5206
_reflns_threshold_expression >2sigma(I)
_cod_data_source_file ja049055hsi20040409_043050_06.cif
_cod_data_source_block 2halfhexane
_cod_database_code 4112640

loop_
_symmetry_equiv_pos_as_xyz
'x, y, z'
'-x, -y, z'
'y, -x, -z'
'-y, x, -z'
'x+1/2, -y+1/2, z+1/2'
'-x+1/2, y+1/2, z+1/2'
'y+1/2, x+1/2, -z+1/2'
'-y+1/2, -x+1/2, -z+1/2'

loop_
_atom_site_label
_atom_site_type_symbol
_atom_site_fract_x
_atom_site_fract_y
_atom_site_fract_z
_atom_site_U_iso_or_equiv
_atom_site_adp_type
_atom_site_occupancy
_atom_site_symmetry_multiplicity
_atom_site_calc_flag
_atom_site_refinement_flags
_atom_site_disorder_assembly
_atom_site_disorder_group
Cr1 Cr 0.76604(2) 0.67588(2) 0.88954(3) 0.03615(13) Uani 1 1 d . . .
Cr2 Cr 0.79613(2) 0.70387(2) 0.7500 0.03316(15) Uani 1 2 d S . .
Cl1 Cl 0.73350(5) 0.64920(5) 1.03749(5) 0.0505(2) Uani 1 1 d . . .
N1 N 0.66772(13) 0.72061(13) 0.85825(15) 0.0358(5) Uani 1 1 d . A .
N2 N 0.72145(11) 0.77855(11) 0.7500 0.0338(7) Uani 1 2 d S A .
N3 N 0.87005(14) 0.63534(14) 0.89296(16) 0.0426(5) Uani 1 1 d . B .
N4 N 0.87072(12) 0.62928(12) 0.7500 0.0397(8) Uani 1 2 d S B .
N5 N 0.72187(14) 0.69424(13) 0.58564(16) 0.0388(6) Uani 1 1 d . . .
N6 N 0.72537(13) 0.63343(13) 0.70963(15) 0.0369(5) Uani 1 1 d . . .
N7 N 0.73044(14) 0.58000(13) 0.83846(15) 0.0403(6) Uani 1 1 d . . .
C1 C 0.60875(18) 0.70102(16) 0.89868(19) 0.0444(7) Uani 1 1 d . . .
H1A H 0.6127 0.6682 0.9418 0.053 Uiso 1 1 calc R . .
C2 C 0.54340(18) 0.72646(19) 0.8802(2) 0.0523(8) Uani 1 1 d . A .
H2A H 0.5042 0.7119 0.9107 0.063 Uiso 1 1 calc R . .
C3 C 0.53636(18) 0.7742(2) 0.8153(2) 0.0531(9) Uani 1 1 d . . .
C4 C 0.59622(17) 0.79357(18) 0.7727(2) 0.0457(7) Uani 1 1 d . A .
H4A H 0.5928 0.8255 0.7285 0.055 Uiso 1 1 calc R . .
C5 C 0.66170(15) 0.76647(15) 0.79416(17) 0.0355(6) Uani 1 1 d . . .
C6' C 0.4665(2) 0.8061(3) 0.7957(3) 0.0767(14) Uani 0.128(10) 1 d P A 2
H6A H 0.4581 0.8443 0.8349 0.092 Uiso 0.128(10) 1 calc PR A 2
H6B H 0.4304 0.7707 0.8053 0.092 Uiso 0.128(10) 1 calc PR A 2
C7' C 0.458(3) 0.834(3) 0.7079(16) 0.114(2) Uiso 0.128(10) 1 d PD A 2
H7'A H 0.4110 0.8526 0.7012 0.171 Uiso 0.128(10) 1 calc PR A 2
H7'B H 0.4655 0.7969 0.6682 0.171 Uiso 0.128(10) 1 calc PR A 2
H7'C H 0.4915 0.8711 0.6984 0.171 Uiso 0.128(10) 1 calc PR A 2
C6 C 0.4665(2) 0.8061(3) 0.7957(3) 0.0767(14) Uani 0.872(10) 1 d PD A 1
H6A H 0.4292 0.7746 0.8140 0.092 Uiso 0.872(10) 1 calc PR A 1
H6B H 0.4621 0.8127 0.7355 0.092 Uiso 0.872(10) 1 calc PR A 1
C7 C 0.4594(4) 0.8759(4) 0.8396(5) 0.114(2) Uiso 0.872(10) 1 d PD A 1
H7A H 0.4142 0.8959 0.8270 0.171 Uiso 0.872(10) 1 calc PR A 1
H7B H 0.4959 0.9071 0.8206 0.171 Uiso 0.872(10) 1 calc PR A 1
H7C H 0.4636 0.8691 0.8991 0.171 Uiso 0.872(10) 1 calc PR A 1
C11 C 0.90350(19) 0.6311(2) 0.9672(2) 0.0552(9) Uani 1 1 d . . .
H11A H 0.8789 0.6429 1.0158 0.066 Uiso 1 1 calc R . .
C12 C 0.9723(2) 0.6101(2) 0.9744(3) 0.0668(11) Uani 1 1 d . B .
H12A H 0.9933 0.6075 1.0271 0.080 Uiso 1 1 calc R . .
C13 C 1.0104(2) 0.5928(2) 0.9034(2) 0.0630(10) Uani 1 1 d D . .
C14 C 0.97596(19) 0.5967(2) 0.8278(2) 0.0544(9) Uani 1 1 d . B .
H14A H 1.0000 0.5852 0.7788 0.065 Uiso 1 1 calc R . .
C15 C 0.90598(17) 0.61744(16) 0.82297(19) 0.0401(7) Uani 1 1 d . . .
C16 C 1.0822(4) 0.5600(6) 0.9141(6) 0.047(3) Uiso 0.43(2) 1 d PD B 1
H16A H 1.0987 0.5398 0.8617 0.056 Uiso 0.43(2) 1 calc PR B 1
H16B H 1.0813 0.5236 0.9568 0.056 Uiso 0.43(2) 1 calc PR B 1
C17 C 1.1281(8) 0.6210(7) 0.9408(16) 0.095(6) Uani 0.43(2) 1 d PD B 1
H17A H 1.1755 0.6047 0.9491 0.142 Uiso 0.43(2) 1 calc PR B 1
H17B H 1.1104 0.6404 0.9923 0.142 Uiso 0.43(2) 1 calc PR B 1
H17C H 1.1276 0.6566 0.8979 0.142 Uiso 0.43(2) 1 calc PR B 1
C16' C 1.0908(4) 0.5837(7) 0.9013(5) 0.068(3) Uiso 0.57(2) 1 d PD B 2
H16C H 1.1018 0.5378 0.8780 0.081 Uiso 0.57(2) 1 calc PR B 2
H16D H 1.1108 0.6190 0.8641 0.081 Uiso 0.57(2) 1 calc PR B 2
C17' C 1.1249(6) 0.5902(10) 0.9865(8) 0.102(5) Uani 0.57(2) 1 d PD B 2
H17D H 1.1752 0.5890 0.9805 0.153 Uiso 0.57(2) 1 calc PR B 2
H17E H 1.1099 0.5518 1.0215 0.153 Uiso 0.57(2) 1 calc PR B 2
H17F H 1.1112 0.6341 1.0119 0.153 Uiso 0.57(2) 1 calc PR B 2
C21 C 0.68601(18) 0.71841(18) 0.5195(2) 0.0466(7) Uani 1 1 d . . .
H21A H 0.7092 0.7480 0.4819 0.056 Uiso 1 1 calc R . .
C22 C 0.61698(19) 0.7021(2) 0.5040(2) 0.0516(8) Uani 1 1 d . . .
H22A H 0.5940 0.7202 0.4571 0.062 Uiso 1 1 calc R . .
C23 C 0.58199(18) 0.6583(2) 0.5592(2) 0.0522(8) Uani 1 1 d . . .
C24 C 0.61772(17) 0.63215(17) 0.62650(19) 0.0450(7) Uani 1 1 d . . .
H24A H 0.5951 0.6020 0.6640 0.054 Uiso 1 1 calc R . .
C25 C 0.68838(16) 0.65045(15) 0.63950(18) 0.0382(6) Uani 1 1 d . . .
C26 C 0.71229(16) 0.57486(15) 0.7566(2) 0.0398(6) Uani 1 1 d . . .
C27 C 0.68737(19) 0.51054(18) 0.7242(2) 0.0506(8) Uani 1 1 d . . .
H27A H 0.6758 0.5071 0.6675 0.061 Uiso 1 1 calc R . .
C28 C 0.6799(2) 0.45302(18) 0.7751(2) 0.0553(9) Uani 1 1 d . . .
C29 C 0.6997(2) 0.45898(18) 0.8579(2) 0.0571(9) Uani 1 1 d . . .
H29A H 0.6963 0.4205 0.8940 0.069 Uiso 1 1 calc R . .
C30 C 0.72457(19) 0.52245(18) 0.8867(2) 0.0513(8) Uani 1 1 d . . .
H30A H 0.7381 0.5257 0.9427 0.062 Uiso 1 1 calc R . .
C31 C 0.5048(2) 0.6432(2) 0.5474(3) 0.0708(12) Uani 1 1 d . . .
H31A H 0.4956 0.6316 0.4891 0.085 Uiso 1 1 calc R . .
H31B H 0.4911 0.6033 0.5817 0.085 Uiso 1 1 calc R . .
C32 C 0.4628(3) 0.7068(3) 0.5721(6) 0.140(3) Uani 1 1 d . . .
H32A H 0.4135 0.6971 0.5651 0.210 Uiso 1 1 calc R . .
H32B H 0.4759 0.7459 0.5371 0.210 Uiso 1 1 calc R . .
H32C H 0.4721 0.7181 0.6298 0.210 Uiso 1 1 calc R . .
C33 C 0.6530(3) 0.3839(2) 0.7413(3) 0.0759(12) Uani 1 1 d . . .
H33A H 0.6153 0.3672 0.7773 0.091 Uiso 1 1 calc R . .
H33B H 0.6333 0.3917 0.6858 0.091 Uiso 1 1 calc R . .
C34 C 0.7066(3) 0.3298(3) 0.7358(4) 0.0945(16) Uani 1 1 d . . .
H34A H 0.6862 0.2873 0.7139 0.142 Uiso 1 1 calc R . .
H34B H 0.7255 0.3208 0.7908 0.142 Uiso 1 1 calc R . .
H34C H 0.7437 0.3454 0.6992 0.142 Uiso 1 1 calc R . .
C1S C 0.5000 0.5000 0.8075(11) 0.258(9) Uiso 1 2 d SD . .
C2S C 0.5053(11) 0.5285(8) 0.8934(9) 0.147(6) Uiso 0.50 1 d PD . .
C3S C 0.5053(17) 0.4723(9) 0.9594(5) 0.193(9) Uiso 0.50 1 d PD . .

loop_
_atom_site_aniso_label
_atom_site_aniso_U_11
_atom_site_aniso_U_22
_atom_site_aniso_U_33
_atom_site_aniso_U_23
_atom_site_aniso_U_13
_atom_site_aniso_U_12
Cr1 0.0388(3) 0.0347(2) 0.0350(2) 0.00301(19) -0.0001(2) 0.00332(18)
Cr2 0.0320(2) 0.0320(2) 0.0355(3) -0.00074(19) -0.00074(19) 0.0037(2)
Cl1 0.0639(5) 0.0511(5) 0.0366(4) 0.0099(3) 0.0027(4) 0.0047(4)
N1 0.0381(13) 0.0389(12) 0.0304(12) 0.0031(10) 0.0046(10) 0.0019(10)
N2 0.0338(10) 0.0338(10) 0.0339(17) 0.0039(11) 0.0039(11) 0.0044(13)
N3 0.0438(14) 0.0463(15) 0.0378(13) 0.0033(12) -0.0023(12) 0.0088(11)
N4 0.0415(11) 0.0415(11) 0.0361(18) 0.0008(12) 0.0008(12) 0.0078(15)
N5 0.0422(14) 0.0424(14) 0.0317(12) 0.0041(11) -0.0001(11) -0.0006(11)
N6 0.0410(13) 0.0362(13) 0.0334(11) 0.0043(10) -0.0003(10) 0.0014(10)
N7 0.0467(15) 0.0377(14) 0.0364(13) 0.0048(11) 0.0012(11) 0.0015(11)
C1 0.0508(19) 0.0457(17) 0.0366(15) 0.0084(14) 0.0107(14) 0.0008(13)
C2 0.0427(17) 0.067(2) 0.0477(18) 0.0118(17) 0.0162(15) 0.0015(16)
C3 0.0413(18) 0.070(2) 0.0476(19) 0.0085(17) 0.0092(15) 0.0106(16)
C4 0.0419(17) 0.0573(19) 0.0380(16) 0.0112(14) 0.0047(13) 0.0064(14)
C5 0.0409(16) 0.0374(15) 0.0282(12) 0.0004(12) 0.0072(12) 0.0019(12)
C6' 0.045(2) 0.116(4) 0.070(3) 0.031(3) 0.013(2) 0.022(2)
C6 0.045(2) 0.116(4) 0.070(3) 0.031(3) 0.013(2) 0.022(2)
C11 0.057(2) 0.066(2) 0.0433(17) -0.0029(17) -0.0073(16) 0.0157(18)
C12 0.064(2) 0.086(3) 0.0503(19) -0.006(2) -0.0192(18) 0.020(2)
C13 0.052(2) 0.074(2) 0.063(2) -0.0065(19) -0.0133(18) 0.0215(18)
C14 0.050(2) 0.063(2) 0.0504(18) -0.0086(17) -0.0020(16) 0.0121(16)
C15 0.0430(17) 0.0362(15) 0.0409(16) -0.0006(12) -0.0054(13) 0.0074(13)
C17 0.065(7) 0.071(9) 0.148(18) -0.019(9) -0.006(10) 0.013(6)
C17' 0.063(6) 0.112(12) 0.132(11) -0.050(8) -0.043(7) 0.015(7)
C21 0.0530(19) 0.0517(19) 0.0350(16) 0.0055(14) -0.0038(14) -0.0021(15)
C22 0.052(2) 0.064(2) 0.0387(16) 0.0063(15) -0.0145(15) -0.0030(16)
C23 0.0484(19) 0.059(2) 0.0491(18) 0.0031(16) -0.0074(15) -0.0071(15)
C24 0.0489(18) 0.0476(17) 0.0385(16) -0.0008(13) -0.0018(13) -0.0078(14)
C25 0.0435(15) 0.0379(15) 0.0332(14) -0.0016(12) 0.0005(12) 0.0016(12)
C26 0.0428(15) 0.0375(15) 0.0391(15) 0.0037(14) 0.0025(14) 0.0000(12)
C27 0.059(2) 0.0424(18) 0.0507(19) -0.0002(14) 0.0009(16) -0.0072(15)
C28 0.066(2) 0.0412(18) 0.059(2) 0.0008(16) 0.0071(17) -0.0038(15)
C29 0.078(3) 0.0387(17) 0.055(2) 0.0118(16) 0.0107(18) -0.0037(16)
C30 0.064(2) 0.0471(18) 0.0432(17) 0.0096(16) 0.0030(16) 0.0035(15)
C31 0.053(2) 0.091(3) 0.068(3) 0.018(2) -0.023(2) -0.020(2)
C32 0.053(3) 0.109(5) 0.257(11) 0.030(5) -0.007(4) 0.000(3)
C33 0.106(3) 0.047(2) 0.075(3) -0.003(2) 0.006(3) -0.016(2)
C34 0.130(5) 0.065(3) 0.088(4) -0.004(3) 0.003(3) 0.006(3)

loop_
_atom_type_symbol
_atom_type_description
_atom_type_scat_dispersion_real
_atom_type_scat_dispersion_imag
_atom_type_scat_source
C C 0.0033 0.0016 'International Tables Vol C Tables 4.2.6.8 and 6.1.1.4'
H H 0.0000 0.0000 'International Tables Vol C Tables 4.2.6.8 and 6.1.1.4'
N N 0.0061 0.0033 'International Tables Vol C Tables 4.2.6.8 and 6.1.1.4'
Cl Cl 0.1484 0.1585 'International Tables Vol C Tables 4.2.6.8 and 6.1.1.4'
Cr Cr 0.3209 0.6236 'International Tables Vol C Tables 4.2.6.8 and 6.1.1.4'

loop_
_geom_angle_atom_site_label_1
_geom_angle_atom_site_label_2
_geom_angle_atom_site_label_3
_geom_angle
_geom_angle_site_symmetry_1
_geom_angle_site_symmetry_3
N7 Cr1 N1 88.44(10) . .
N7 Cr1 N5 167.99(10) . 8_666
N1 Cr1 N5 89.44(10) . 8_666
N7 Cr1 N3 89.72(11) . .
N1 Cr1 N3 167.42(10) . .
N5 Cr1 N3 89.79(11) 8_666 .
N7 Cr1 Cr2 84.74(7) . .
N1 Cr1 Cr2 84.31(7) . .
N5 Cr1 Cr2 83.29(7) 8_666 .
N3 Cr1 Cr2 83.13(7) . .
N7 Cr1 Cl1 96.33(7) . .
N1 Cr1 Cl1 94.93(7) . .
N5 Cr1 Cl1 95.63(7) 8_666 .
N3 Cr1 Cl1 97.64(7) . .
Cr2 Cr1 Cl1 178.68(3) . .
N6 Cr2 N6 179.75(16) 8_666 .
N6 Cr2 N4 90.12(8) 8_666 .
N6 Cr2 N4 90.12(8) . .
N6 Cr2 N2 89.88(8) 8_666 .
N6 Cr2 N2 89.88(8) . .
N4 Cr2 N2 180.00(3) . .
N6 Cr2 Cr1 89.41(7) 8_666 8_666
N6 Cr2 Cr1 90.59(7) . 8_666
N4 Cr2 Cr1 90.685(18) . 8_666
N2 Cr2 Cr1 89.315(18) . 8_666
N6 Cr2 Cr1 90.59(7) 8_666 .
N6 Cr2 Cr1 89.41(7) . .
N4 Cr2 Cr1 90.684(18) . .
N2 Cr2 Cr1 89.316(18) . .
Cr1 Cr2 Cr1 178.63(4) 8_666 .
C1 N1 C5 118.1(3) . .
C1 N1 Cr1 120.8(2) . .
C5 N1 Cr1 120.95(19) . .
C5 N2 C5 123.6(3) 8_666 .
C5 N2 Cr2 118.21(17) 8_666 .
C5 N2 Cr2 118.21(17) . .
C11 N3 C15 118.2(3) . .
C11 N3 Cr1 118.9(2) . .
C15 N3 Cr1 122.7(2) . .
C15 N4 C15 124.6(4) 8_666 .
C15 N4 Cr2 117.71(18) 8_666 .
C15 N4 Cr2 117.71(18) . .
C21 N5 C25 118.2(3) . .
C21 N5 Cr1 119.4(2) . 8_666
C25 N5 Cr1 122.0(2) . 8_666
C25 N6 C26 123.5(3) . .
C25 N6 Cr2 116.88(19) . .
C26 N6 Cr2 119.4(2) . .
C30 N7 C26 118.2(3) . .
C30 N7 Cr1 120.7(2) . .
C26 N7 Cr1 121.13(19) . .
N1 C1 C2 123.8(3) . .
C1 C2 C3 118.8(3) . .
C4 C3 C2 117.7(3) . .
C4 C3 C6' 121.6(3) . .
C2 C3 C6' 120.6(3) . .
C3 C4 C5 121.3(3) . .
N1 C5 N2 115.6(3) . .
N1 C5 C4 120.2(3) . .
N2 C5 C4 124.0(3) . .
C3 C6' C7' 116(2) . .
N3 C11 C12 122.7(4) . .
C11 C12 C13 120.0(4) . .
C14 C13 C12 117.1(3) . .
C14 C13 C16 123.5(5) . .
C12 C13 C16 118.7(5) . .
C14 C13 C16' 117.4(4) . .
C12 C13 C16' 124.5(4) . .
C13 C14 C15 121.3(3) . .
N3 C15 N4 114.5(3) . .
N3 C15 C14 120.6(3) . .
N4 C15 C14 124.4(3) . .
C13 C16 C17 103.7(9) . .
C17' C16' C13 113.3(7) . .
N5 C21 C22 123.5(3) . .
C21 C22 C23 118.8(3) . .
C24 C23 C22 118.8(3) . .
C24 C23 C31 121.0(3) . .
C22 C23 C31 120.2(3) . .
C23 C24 C25 120.2(3) . .
N5 C25 N6 115.1(3) . .
N5 C25 C24 120.6(3) . .
N6 C25 C24 123.9(3) . .
N7 C26 N6 115.1(3) . .
N7 C26 C27 120.2(3) . .
N6 C26 C27 124.6(3) . .
C28 C27 C26 120.7(3) . .
C27 C28 C29 118.3(3) . .
C27 C28 C33 121.3(4) . .
C29 C28 C33 120.4(3) . .
C30 C29 C28 119.0(3) . .
N7 C30 C29 123.6(3) . .
C32 C31 C23 109.4(4) . .
C34 C33 C28 113.6(4) . .
C1S C2S C3S 113.0(11) . .
C2S C3S C3S 113.9(13) . 3_567
C2S C3S C3S 108.0(14) . 4_657

loop_
_geom_bond_atom_site_label_1
_geom_bond_atom_site_label_2
_geom_bond_distance
_geom_bond_site_symmetry_2
Cr1 N7 2.125(3) .
Cr1 N1 2.131(2) .
Cr1 N5 2.140(3) 8_666
Cr1 N3 2.140(3) .
Cr1 Cr2 2.3780(5) .
Cr1 Cl1 2.5122(9) .
Cr2 N6 2.021(2) 8_666
Cr2 N6 2.021(2) .
Cr2 N4 2.022(3) .
Cr2 N2 2.024(3) .
Cr2 Cr1 2.3780(5) 8_666
N1 C1 1.357(4) .
N1 C5 1.359(4) .
N2 C5 1.367(3) 8_666
N2 C5 1.367(3) .
N3 C11 1.358(4) .
N3 C15 1.363(4) .
N4 C15 1.373(3) 8_666
N4 C15 1.373(3) .
N5 C21 1.348(4) .
N5 C25 1.366(4) .
N5 Cr1 2.140(3) 8_666
N6 C25 1.371(4) .
N6 C26 1.376(4) .
N7 C30 1.353(4) .
N7 C26 1.365(4) .
C1 C2 1.377(5) .
C2 C3 1.394(5) .
C3 C4 1.387(5) .
C3 C6' 1.504(5) .
C4 C5 1.401(4) .
C6' C7' 1.520(15) .
C11 C12 1.383(5) .
C12 C13 1.395(6) .
C13 C14 1.386(5) .
C13 C16 1.522(7) .
C13 C16' 1.551(8) .
C14 C15 1.401(5) .
C16 C17 1.524(9) .
C16' C17' 1.524(9) .
C21 C22 1.382(5) .
C22 C23 1.394(5) .
C23 C24 1.375(5) .
C23 C31 1.519(5) .
C24 C25 1.415(5) .
C26 C27 1.421(5) .
C27 C28 1.380(5) .
C28 C29 1.390(6) .
C28 C33 1.522(5) .
C29 C30 1.386(5) .
C31 C32 1.514(8) .
C33 C34 1.463(7) .
C1S C2S 1.489(9) 2_665
C1S C2S 1.489(9) .
C2S C3S 1.511(9) .
C3S C3S 1.513(10) 3_567
C3S C3S 1.513(10) 4_657
